data_7120797
loop_
_publ_author_name
'Yang, Chun-Hua'
'Yang, Zhantao'
'Chen, Shiqi'
'Chen, Xixi'
'Zhang, Litian'
'Ren, Huijun'

_publ_section_title
;
 Catalyst Free Annulative Thioboration of Unfunctionalized Olefins
;
_journal_name_full 'Chem. Commun.'
_journal_paper_doi 10.1039/C7CC06800J
_journal_year 2017
_chemical_formula_sum 'C21 H34 B N O4 S2'
_chemical_formula_weight 439.42
_chemical_name_systematic
; 
 ? 
;
_space_group_IT_number 1
_symmetry_cell_setting triclinic
_symmetry_space_group_name_Hall 'P 1'
_symmetry_space_group_name_H-M 'P 1'
_atom_sites_solution_hydrogens geom
_atom_sites_solution_primary direct
_atom_sites_solution_secondary difmap
_audit_creation_method SHELXL-97
_audit_update_record
;
2017-10-16 deposited with the CCDC.
2017-10-16 downloaded from the CCDC.
;
_cell_angle_alpha 73.16(3)
_cell_angle_beta 87.55(3)
_cell_angle_gamma 89.48(3)
_cell_formula_units_Z 2
_cell_length_a 6.4466(13)
_cell_length_b 13.706(3)
_cell_length_c 14.920(3)
_cell_measurement_reflns_used 1805
_cell_measurement_temperature 293(2)
_cell_measurement_theta_max 19.15
_cell_measurement_theta_min 2.83
_cell_volume 1260.6(5)
_computing_cell_refinement 'Bruker SAINT'
_computing_data_collection 'Bruker APEX2'
_computing_data_reduction 'Bruker SAINT'
_computing_molecular_graphics 'Bruker SHELXTL'
_computing_publication_material 'Bruker SHELXTL'
_computing_structure_refinement 'SHELXL-97 (Sheldrick, 2008)'
_computing_structure_solution 'SHELXS-97 (Sheldrick, 2008)'
_diffrn_ambient_temperature 293(2)
_diffrn_measured_fraction_theta_full 0.973
_diffrn_measured_fraction_theta_max 0.973
_diffrn_measurement_device_type 'Bruker APEX-II CCD'
_diffrn_measurement_method '\f and \w scans'
_diffrn_radiation_monochromator graphite
_diffrn_radiation_source 'fine-focus sealed tube'
_diffrn_radiation_type MoK\a
_diffrn_radiation_wavelength 0.71073
_diffrn_reflns_av_R_equivalents 0.0572
_diffrn_reflns_av_sigmaI/netI 0.1278
_diffrn_reflns_limit_h_max 8
_diffrn_reflns_limit_h_min -8
_diffrn_reflns_limit_k_max 18
_diffrn_reflns_limit_k_min -18
_diffrn_reflns_limit_l_max 20
_diffrn_reflns_limit_l_min -16
_diffrn_reflns_number 12871
_diffrn_reflns_theta_full 28.56
_diffrn_reflns_theta_max 28.56
_diffrn_reflns_theta_min 2.39
_diffrn_standards_decay_% 0
_diffrn_standards_interval_count 0
_diffrn_standards_interval_time 0
_diffrn_standards_number 0
_exptl_absorpt_coefficient_mu 0.235
_exptl_absorpt_correction_type none
_exptl_crystal_colour colorless
_exptl_crystal_density_diffrn 1.158
_exptl_crystal_density_method 'not measured'
_exptl_crystal_description block
_exptl_crystal_F_000 472
_exptl_crystal_size_max 0.20
_exptl_crystal_size_mid 0.15
_exptl_crystal_size_min 0.10
_refine_diff_density_max 0.479
_refine_diff_density_min -0.355
_refine_diff_density_rms 0.083
_refine_ls_abs_structure_details 'Flack H D (1983), Acta Cryst. A39, 876-881'
_refine_ls_abs_structure_Flack 0.03(12)
_refine_ls_extinction_method none
_refine_ls_goodness_of_fit_ref 0.891
_refine_ls_hydrogen_treatment mixed
_refine_ls_matrix_type full
_refine_ls_number_parameters 523
_refine_ls_number_reflns 9599
_refine_ls_number_restraints 3
_refine_ls_restrained_S_all 0.890
_refine_ls_R_factor_all 0.1566
_refine_ls_R_factor_gt 0.0763
_refine_ls_shift/su_max 0.000
_refine_ls_shift/su_mean 0.000
_refine_ls_structure_factor_coef Fsqd
_refine_ls_weighting_details 'calc w=1/[\s^2^(Fo^2^)+(0.1700P)^2^+0.0000P] where P=(Fo^2^+2Fc^2^)/3'
_refine_ls_weighting_scheme calc
_refine_ls_wR_factor_gt 0.2019
_refine_ls_wR_factor_ref 0.2755
_reflns_number_gt 4710
_reflns_number_total 9599
_reflns_threshold_expression I>2sigma(I)
_cod_data_source_file c7cc06800j2.cif
_cod_data_source_block 1
_cod_depositor_comments
;
The following automatic conversions were performed:

'_symmetry_cell_setting' value 'Triclinic' changed to 'triclinic'
according to
/home/data/users/saulius/crontab/automatic-downloads/rss-feeds/RSC/lib/dictionaries/cif_core.dic
dictionary named 'cif_core.dic' version 2.4.2 from 2011-04-26.

Automatic conversion script
Id: cif_fix_values 4973 2017-02-22 13:04:09Z antanas 
;
_cod_original_cell_volume 1260.5(4)
_cod_original_sg_symbol_H-M 'P1   '
_cod_database_code 7120797

loop_
_symmetry_equiv_pos_as_xyz
'x, y, z'

loop_
_atom_site_label
_atom_site_type_symbol
_atom_site_fract_x
_atom_site_fract_y
_atom_site_fract_z
_atom_site_U_iso_or_equiv
_atom_site_adp_type
_atom_site_occupancy
_atom_site_symmetry_multiplicity
_atom_site_calc_flag
_atom_site_refinement_flags
S1 S 0.4098(2) 0.73628(13) 0.09513(12) 0.0628(5) Uani 1 1 d .
S3 S 0.3706(2) 0.33199(13) 0.78724(11) 0.0608(5) Uani 1 1 d .
S2 S 0.7602(3) 0.53852(17) 0.34556(15) 0.0833(6) Uani 1 1 d .
S4 S 0.0385(3) 0.30529(16) 0.52668(14) 0.0812(6) Uani 1 1 d .
N2 N 0.3020(8) 0.3503(4) 0.6815(4) 0.0585(13) Uani 1 1 d .
O5 O 0.3028(8) 0.4171(4) 0.8165(4) 0.0758(14) Uani 1 1 d .
O1 O 0.1907(7) 0.7144(5) 0.0908(4) 0.0848(16) Uani 1 1 d .
O2 O 0.4765(9) 0.8403(4) 0.0684(4) 0.0789(14) Uani 1 1 d .
O6 O 0.5845(7) 0.3063(5) 0.7917(4) 0.0841(16) Uani 1 1 d .
N1 N 0.4795(8) 0.6849(4) 0.2012(4) 0.0595(14) Uani 1 1 d .
C5 C 0.5449(9) 0.6756(5) 0.0222(5) 0.0577(16) Uani 1 1 d .
C12 C 0.6372(10) 0.7328(5) 0.2439(5) 0.0625(16) Uani 1 1 d .
H12A H 0.6849 0.7938 0.1948 0.075 Uiso 1 1 calc R
C33 C 0.1462(10) 0.4272(5) 0.6389(5) 0.0607(16) Uani 1 1 d .
H33A H 0.0904 0.4549 0.6885 0.073 Uiso 1 1 calc R
C29 C 0.3873(11) 0.2842(6) 0.6269(5) 0.0664(18) Uani 1 1 d .
H29A H 0.4890 0.2387 0.6635 0.080 Uiso 1 1 calc R
H29B H 0.4583 0.3261 0.5705 0.080 Uiso 1 1 calc R
C26 C 0.2330(10) 0.2261(5) 0.8591(4) 0.0569(16) Uani 1 1 d .
C8 C 0.4008(10) 0.5829(6) 0.2527(5) 0.0644(17) Uani 1 1 d .
H8A H 0.2991 0.5623 0.2156 0.077 Uiso 1 1 calc R
H8B H 0.3311 0.5861 0.3107 0.077 Uiso 1 1 calc R
C27 C 0.0248(10) 0.2362(6) 0.8837(5) 0.0673(18) Uani 1 1 d .
H27A H -0.0460 0.2968 0.8590 0.081 Uiso 1 1 calc R
C34 C 0.2406(12) 0.5169(6) 0.5615(5) 0.0689(18) Uani 1 1 d .
H34A H 0.2828 0.4922 0.5081 0.083 Uiso 1 1 calc R
C28 C -0.0732(11) 0.1530(7) 0.9460(6) 0.082(2) Uani 1 1 d .
H28A H -0.2124 0.1593 0.9626 0.098 Uiso 1 1 calc R
C30 C 0.2220(13) 0.2212(6) 0.5999(5) 0.075(2) Uani 1 1 d .
H30A H 0.1485 0.1797 0.6569 0.090 Uiso 1 1 calc R
O3 O 0.2941(14) 0.3901(5) 0.1838(5) 0.123(3) Uani 1 1 d .
C25 C 0.3310(13) 0.1346(7) 0.8936(6) 0.083(2) Uani 1 1 d .
H25A H 0.4680 0.1268 0.8749 0.100 Uiso 1 1 calc R
C9 C 0.5665(12) 0.5048(6) 0.2749(5) 0.0691(18) Uani 1 1 d .
H9A H 0.6341 0.5004 0.2161 0.083 Uiso 1 1 calc R
C3 C 0.8520(12) 0.6572(7) -0.0663(6) 0.084(2) Uani 1 1 d .
H3A H 0.9908 0.6732 -0.0832 0.101 Uiso 1 1 calc R
C4 C 0.7495(10) 0.7005(6) -0.0037(5) 0.0706(19) Uani 1 1 d .
H4A H 0.8183 0.7460 0.0205 0.085 Uiso 1 1 calc R
C10 C 0.4789(15) 0.3995(6) 0.3290(6) 0.082(2) Uani 1 1 d .
H10A H 0.3895 0.4068 0.3807 0.098 Uiso 1 1 calc R
H10B H 0.5933 0.3557 0.3556 0.098 Uiso 1 1 calc R
C31 C 0.3178(17) 0.1499(6) 0.5455(6) 0.092(3) Uani 1 1 d .
H31A H 0.2067 0.1222 0.5183 0.111 Uiso 1 1 calc R
H31B H 0.4070 0.1901 0.4943 0.111 Uiso 1 1 calc R
C23 C 0.0217(14) 0.0629(7) 0.9845(6) 0.081(2) Uani 1 1 d .
C6 C 0.4465(12) 0.6056(7) -0.0121(6) 0.087(2) Uani 1 1 d .
H6A H 0.3104 0.5858 0.0075 0.104 Uiso 1 1 calc R
C32 C -0.0353(11) 0.3761(7) 0.6066(7) 0.080(2) Uani 1 1 d .
H32A H -0.1336 0.4282 0.5769 0.096 Uiso 1 1 calc R
H32B H -0.1057 0.3305 0.6614 0.096 Uiso 1 1 calc R
O8 O 0.4831(15) 0.0451(6) 0.6944(5) 0.129(3) Uani 1 1 d .
C24 C 0.2267(19) 0.0542(7) 0.9560(8) 0.105(3) Uani 1 1 d .
H24A H 0.2954 -0.0073 0.9795 0.126 Uiso 1 1 calc R
C35 C 0.4340(14) 0.5582(7) 0.5949(7) 0.097(3) Uani 1 1 d .
H35A H 0.4916 0.6137 0.5451 0.146 Uiso 1 1 calc R
H35B H 0.5352 0.5049 0.6124 0.146 Uiso 1 1 calc R
H35C H 0.3964 0.5817 0.6480 0.146 Uiso 1 1 calc R
B1 B 0.3553(17) 0.3470(8) 0.2703(7) 0.080(2) Uani 1 1 d .
O7 O 0.5290(17) -0.0132(6) 0.5725(5) 0.144(3) Uani 1 1 d .
O4 O 0.2918(16) 0.2492(5) 0.3012(6) 0.133(3) Uani 1 1 d .
C11 C 0.8254(12) 0.6630(7) 0.2655(6) 0.081(2) Uani 1 1 d .
H11A H 0.9296 0.6949 0.2928 0.097 Uiso 1 1 calc R
H11B H 0.8848 0.6543 0.2075 0.097 Uiso 1 1 calc R
C36 C 0.0911(16) 0.6005(7) 0.5292(8) 0.104(3) Uani 1 1 d .
H36A H -0.0293 0.5752 0.5073 0.157 Uiso 1 1 calc R
H36B H 0.1546 0.6537 0.4791 0.157 Uiso 1 1 calc R
H36C H 0.0506 0.6270 0.5803 0.157 Uiso 1 1 calc R
C13 C 0.5505(14) 0.7703(7) 0.3241(6) 0.086(2) Uani 1 1 d .
H13A H 0.5069 0.7101 0.3751 0.103 Uiso 1 1 calc R
C7 C 0.5497(17) 0.5660(8) -0.0746(7) 0.099(3) Uani 1 1 d .
H7A H 0.4807 0.5203 -0.0984 0.118 Uiso 1 1 calc R
C2 C 0.7514(16) 0.5908(7) -0.1037(6) 0.089(3) Uani 1 1 d .
C14 C 0.716(2) 0.8257(11) 0.3615(10) 0.133(4) Uani 1 1 d .
H14A H 0.8323 0.7815 0.3801 0.200 Uiso 1 1 calc R
H14B H 0.6584 0.8445 0.4146 0.200 Uiso 1 1 calc R
H14C H 0.7599 0.8859 0.3134 0.200 Uiso 1 1 calc R
B2 B 0.4426(18) 0.0624(7) 0.6042(7) 0.083(3) Uani 1 1 d .
C22 C -0.092(2) -0.0257(10) 1.0553(10) 0.137(4) Uani 1 1 d .
H22A H -0.2312 -0.0053 1.0669 0.206 Uiso 1 1 calc R
H22B H -0.0204 -0.0444 1.1128 0.206 Uiso 1 1 calc R
H22C H -0.0965 -0.0829 1.0306 0.206 Uiso 1 1 calc R
C37 C 0.597(2) -0.0481(9) 0.7255(9) 0.133(5) Uani 1 1 d .
C17 C 0.187(2) 0.3153(9) 0.1504(9) 0.116(4) Uani 1 1 d .
C15 C 0.3562(16) 0.8361(9) 0.2947(9) 0.112(3) Uani 1 1 d .
H15A H 0.2565 0.7983 0.2721 0.168 Uiso 1 1 calc R
H15B H 0.3944 0.8970 0.2460 0.168 Uiso 1 1 calc R
H15C H 0.2965 0.8542 0.3478 0.168 Uiso 1 1 calc R
C41 C 0.765(4) -0.0301(17) 0.782(2) 0.258(15) Uani 1 1 d .
H41A H 0.8661 0.0152 0.7423 0.386 Uiso 1 1 calc R
H41B H 0.8300 -0.0937 0.8126 0.386 Uiso 1 1 calc R
H41C H 0.7091 0.0001 0.8284 0.386 Uiso 1 1 calc R
C21 C -0.080(3) 0.256(3) 0.268(2) 0.35(2) Uani 1 1 d .
H21A H -0.0835 0.3258 0.2672 0.520 Uiso 1 1 calc R
H21B H -0.1142 0.2133 0.3305 0.520 Uiso 1 1 calc R
H21C H -0.1798 0.2442 0.2261 0.520 Uiso 1 1 calc R
C1 C 0.862(2) 0.5486(11) -0.1778(9) 0.143(5) Uani 1 1 d .
H1A H 0.7692 0.5040 -0.1962 0.215 Uiso 1 1 calc R
H1B H 0.9827 0.5113 -0.1520 0.215 Uiso 1 1 calc R
H1C H 0.9024 0.6040 -0.2316 0.215 Uiso 1 1 calc R
C20 C 0.212(6) 0.1265(12) 0.2289(18) 0.32(2) Uani 1 1 d .
H20A H 0.3575 0.1231 0.2135 0.480 Uiso 1 1 calc R
H20B H 0.1330 0.1112 0.1815 0.480 Uiso 1 1 calc R
H20C H 0.1792 0.0779 0.2885 0.480 Uiso 1 1 calc R
C42 C 0.434(4) -0.1238(15) 0.7967(15) 0.231(12) Uani 1 1 d .
H42A H 0.3239 -0.1398 0.7622 0.347 Uiso 1 1 calc R
H42B H 0.3783 -0.0914 0.8414 0.347 Uiso 1 1 calc R
H42C H 0.5039 -0.1854 0.8291 0.347 Uiso 1 1 calc R
C16 C 0.163(3) 0.2255(10) 0.2337(10) 0.140(5) Uani 1 1 d .
C19 C 0.359(3) 0.2824(18) 0.0811(14) 0.209(10) Uani 1 1 d .
H19A H 0.3824 0.3382 0.0254 0.314 Uiso 1 1 calc R
H19B H 0.3088 0.2245 0.0644 0.314 Uiso 1 1 calc R
H19C H 0.4867 0.2651 0.1127 0.314 Uiso 1 1 calc R
C18 C 0.034(3) 0.3597(16) 0.0856(17) 0.224(11) Uani 1 1 d .
H18A H -0.0804 0.3826 0.1177 0.336 Uiso 1 1 calc R
H18B H -0.0148 0.3099 0.0574 0.336 Uiso 1 1 calc R
H18C H 0.0928 0.4166 0.0378 0.336 Uiso 1 1 calc R
C38 C 0.639(2) -0.0804(10) 0.6434(9) 0.134(5) Uani 1 1 d .
C40 C 0.854(4) -0.071(4) 0.612(2) 0.38(3) Uani 1 1 d .
H40A H 0.8728 -0.0936 0.5572 0.569 Uiso 1 1 calc R
H40B H 0.9379 -0.1111 0.6608 0.569 Uiso 1 1 calc R
H40C H 0.8960 -0.0004 0.5971 0.569 Uiso 1 1 calc R
C39 C 0.606(8) -0.1833(15) 0.6428(19) 0.35(3) Uani 1 1 d .
H39A H 0.6469 -0.1902 0.5823 0.518 Uiso 1 1 calc R
H39B H 0.4614 -0.2003 0.6559 0.518 Uiso 1 1 calc R
H39C H 0.6869 -0.2285 0.6897 0.518 Uiso 1 1 calc R

loop_
_atom_site_aniso_label
_atom_site_aniso_U_11
_atom_site_aniso_U_22
_atom_site_aniso_U_33
_atom_site_aniso_U_23
_atom_site_aniso_U_13
_atom_site_aniso_U_12
S1 0.0543(8) 0.0679(12) 0.0609(10) -0.0097(8) -0.0091(7) 0.0047(8)
S3 0.0562(8) 0.0668(11) 0.0577(10) -0.0145(8) -0.0083(7) -0.0043(8)
S2 0.0859(12) 0.0837(14) 0.0736(12) -0.0093(11) -0.0241(10) -0.0007(11)
S4 0.0822(12) 0.0870(15) 0.0738(12) -0.0197(11) -0.0212(10) -0.0007(11)
N2 0.054(3) 0.062(3) 0.057(3) -0.013(3) -0.006(2) 0.011(2)
O5 0.095(4) 0.068(3) 0.065(3) -0.018(3) -0.006(3) -0.013(3)
O1 0.042(2) 0.125(5) 0.079(3) -0.016(3) -0.011(2) 0.005(3)
O2 0.091(3) 0.059(3) 0.076(3) -0.003(3) -0.003(3) 0.005(3)
O6 0.049(2) 0.127(5) 0.071(3) -0.020(3) -0.009(2) 0.000(3)
N1 0.060(3) 0.056(4) 0.057(3) -0.009(3) -0.001(2) -0.008(3)
C5 0.053(3) 0.063(4) 0.055(4) -0.012(3) -0.011(3) 0.004(3)
C12 0.067(4) 0.057(4) 0.055(4) -0.004(3) -0.002(3) -0.004(3)
C33 0.060(3) 0.067(5) 0.051(3) -0.010(3) 0.002(3) 0.005(3)
C29 0.071(4) 0.065(4) 0.061(4) -0.014(3) -0.012(3) 0.007(3)
C26 0.058(3) 0.058(4) 0.052(4) -0.012(3) -0.010(3) 0.003(3)
C8 0.060(4) 0.067(5) 0.062(4) -0.013(4) -0.002(3) -0.008(3)
C27 0.054(3) 0.067(5) 0.077(5) -0.014(4) -0.006(3) 0.009(3)
C34 0.087(5) 0.060(4) 0.055(4) -0.010(3) -0.002(3) -0.005(4)
C28 0.049(3) 0.101(7) 0.086(5) -0.011(5) -0.004(3) -0.007(4)
C30 0.098(5) 0.064(5) 0.055(4) -0.002(4) -0.012(4) 0.004(4)
O3 0.196(8) 0.092(5) 0.077(4) -0.011(4) -0.043(4) -0.038(5)
C25 0.085(5) 0.073(6) 0.085(6) -0.016(5) 0.009(4) 0.022(4)
C9 0.086(5) 0.063(5) 0.059(4) -0.019(4) 0.000(3) 0.001(4)
C3 0.060(4) 0.108(7) 0.089(5) -0.035(5) -0.014(4) 0.028(4)
C4 0.052(3) 0.091(6) 0.072(4) -0.029(4) -0.010(3) 0.002(3)
C10 0.116(6) 0.068(5) 0.061(4) -0.018(4) -0.013(4) 0.002(5)
C31 0.145(8) 0.061(5) 0.071(5) -0.016(4) -0.025(5) 0.013(5)
C23 0.093(6) 0.078(6) 0.068(5) -0.013(4) 0.001(4) -0.020(5)
C6 0.071(4) 0.111(7) 0.085(6) -0.037(5) -0.001(4) -0.021(5)
C32 0.053(4) 0.095(6) 0.087(5) -0.020(5) 0.001(3) -0.004(4)
O8 0.191(8) 0.106(5) 0.096(5) -0.035(4) -0.025(5) 0.063(5)
C24 0.140(9) 0.060(5) 0.098(7) 0.004(5) -0.008(6) 0.005(6)
C35 0.083(5) 0.087(6) 0.105(7) 0.001(5) -0.014(5) -0.017(5)
B1 0.105(7) 0.069(6) 0.057(5) -0.007(5) 0.015(4) -0.018(5)
O7 0.234(9) 0.120(6) 0.090(5) -0.043(5) -0.050(6) 0.069(6)
O4 0.213(8) 0.071(4) 0.106(6) -0.004(4) -0.043(5) -0.045(5)
C11 0.064(4) 0.096(6) 0.076(5) -0.014(5) -0.009(4) -0.012(4)
C36 0.110(7) 0.082(6) 0.102(7) 0.009(5) -0.032(6) 0.007(5)
C13 0.092(5) 0.091(6) 0.073(5) -0.020(5) -0.001(4) -0.012(5)
C7 0.118(8) 0.093(7) 0.094(7) -0.041(6) -0.004(6) -0.008(6)
C2 0.110(7) 0.085(6) 0.074(5) -0.024(5) -0.009(5) 0.028(5)
C14 0.135(9) 0.161(11) 0.134(10) -0.087(9) -0.033(8) 0.000(8)
B2 0.122(8) 0.061(6) 0.068(6) -0.023(5) -0.005(5) 0.005(5)
C22 0.173(12) 0.104(9) 0.118(10) -0.009(7) 0.022(8) -0.061(8)
C37 0.196(13) 0.103(8) 0.106(8) -0.030(7) -0.066(9) 0.072(9)
C17 0.162(10) 0.090(7) 0.098(7) -0.027(6) -0.035(7) -0.026(7)
C15 0.101(7) 0.107(8) 0.148(10) -0.071(7) 0.003(6) 0.014(6)
C41 0.26(2) 0.22(2) 0.37(3) -0.18(2) -0.21(3) 0.134(19)
C21 0.104(12) 0.66(7) 0.30(4) -0.19(4) 0.021(16) -0.01(2)
C1 0.196(13) 0.140(10) 0.108(9) -0.062(8) -0.007(8) 0.072(10)
C20 0.71(7) 0.070(9) 0.20(2) -0.050(11) -0.09(3) 0.008(19)
C42 0.29(3) 0.178(16) 0.156(16) 0.052(13) 0.085(16) 0.094(17)
C16 0.198(14) 0.115(10) 0.123(10) -0.055(9) -0.043(10) -0.024(9)
C19 0.25(2) 0.27(2) 0.147(14) -0.114(16) 0.075(14) -0.120(18)
C18 0.22(2) 0.194(17) 0.27(3) -0.076(18) -0.15(2) 0.044(15)
C38 0.173(12) 0.128(10) 0.107(9) -0.044(8) -0.020(8) 0.055(9)
C40 0.160(19) 0.76(9) 0.23(3) -0.18(4) -0.001(19) 0.18(3)
C39 0.77(8) 0.104(12) 0.19(2) -0.077(14) -0.13(4) 0.13(3)

loop_
_atom_type_symbol
_atom_type_description
_atom_type_scat_dispersion_real
_atom_type_scat_dispersion_imag
_atom_type_scat_source
C C 0.0033 0.0016 'International Tables Vol C Tables 4.2.6.8 and 6.1.1.4'
H H 0.0000 0.0000 'International Tables Vol C Tables 4.2.6.8 and 6.1.1.4'
B B 0.0013 0.0007 'International Tables Vol C Tables 4.2.6.8 and 6.1.1.4'
N N 0.0061 0.0033 'International Tables Vol C Tables 4.2.6.8 and 6.1.1.4'
O O 0.0106 0.0060 'International Tables Vol C Tables 4.2.6.8 and 6.1.1.4'
S S 0.1246 0.1234 'International Tables Vol C Tables 4.2.6.8 and 6.1.1.4'

loop_
_geom_angle_atom_site_label_1
_geom_angle_atom_site_label_2
_geom_angle_atom_site_label_3
_geom_angle
O2 S1 O1 118.7(3)
O2 S1 N1 107.1(3)
O1 S1 N1 108.3(3)
O2 S1 C5 107.6(4)
O1 S1 C5 106.6(3)
N1 S1 C5 108.0(3)
O5 S3 O6 118.7(3)
O5 S3 N2 107.7(3)
O6 S3 N2 108.6(3)
O5 S3 C26 106.3(3)
O6 S3 C26 107.1(3)
N2 S3 C26 108.2(3)
C9 S2 C11 96.8(4)
C32 S4 C30 97.4(4)
C29 N2 C33 118.6(5)
C29 N2 S3 119.2(4)
C33 N2 S3 122.1(4)
C8 N1 C12 119.0(5)
C8 N1 S1 119.1(4)
C12 N1 S1 121.6(5)
C4 C5 C6 119.7(7)
C4 C5 S1 119.5(5)
C6 C5 S1 120.7(6)
N1 C12 C13 113.4(6)
N1 C12 C11 109.2(6)
C13 C12 C11 115.7(6)
N1 C12 H12A 105.9
C13 C12 H12A 105.9
C11 C12 H12A 105.9
N2 C33 C34 112.6(5)
N2 C33 C32 110.0(6)
C34 C33 C32 113.3(6)
N2 C33 H33A 106.9
C34 C33 H33A 106.9
C32 C33 H33A 106.9
N2 C29 C30 112.8(6)
N2 C29 H29A 109.0
C30 C29 H29A 109.0
N2 C29 H29B 109.0
C30 C29 H29B 109.0
H29A C29 H29B 107.8
C25 C26 C27 119.8(7)
C25 C26 S3 120.4(6)
C27 C26 S3 119.8(5)
N1 C8 C9 113.1(6)
N1 C8 H8A 109.0
C9 C8 H8A 109.0
N1 C8 H8B 109.0
C9 C8 H8B 109.0
H8A C8 H8B 107.8
C28 C27 C26 117.8(6)
C28 C27 H27A 121.1
C26 C27 H27A 121.1
C36 C34 C33 112.2(7)
C36 C34 C35 109.2(7)
C33 C34 C35 110.9(6)
C36 C34 H34A 108.1
C33 C34 H34A 108.1
C35 C34 H34A 108.1
C23 C28 C27 123.8(7)
C23 C28 H28A 118.1
C27 C28 H28A 118.1
C29 C30 C31 111.5(7)
C29 C30 S4 109.4(5)
C31 C30 S4 108.7(5)
C29 C30 H30A 109.0
C31 C30 H30A 109.0
S4 C30 H30A 109.0
B1 O3 C17 109.8(8)
C26 C25 C24 120.1(8)
C26 C25 H25A 120.0
C24 C25 H25A 120.0
C8 C9 C10 111.7(7)
C8 C9 S2 111.0(5)
C10 C9 S2 107.9(5)
C8 C9 H9A 108.8
C10 C9 H9A 108.8
S2 C9 H9A 108.8
C2 C3 C4 121.0(8)
C2 C3 H3A 119.5
C4 C3 H3A 119.5
C5 C4 C3 119.4(7)
C5 C4 H4A 120.3
C3 C4 H4A 120.3
C9 C10 B1 114.8(7)
C9 C10 H10A 108.6
B1 C10 H10A 108.6
C9 C10 H10B 108.6
B1 C10 H10B 108.6
H10A C10 H10B 107.6
B2 C31 C30 114.5(7)
B2 C31 H31A 108.6
C30 C31 H31A 108.6
B2 C31 H31B 108.6
C30 C31 H31B 108.6
H31A C31 H31B 107.6
C28 C23 C24 116.9(8)
C28 C23 C22 121.7(9)
C24 C23 C22 121.4(9)
C7 C6 C5 119.5(8)
C7 C6 H6A 120.2
C5 C6 H6A 120.2
C33 C32 S4 114.3(5)
C33 C32 H32A 108.7
S4 C32 H32A 108.7
C33 C32 H32B 108.7
S4 C32 H32B 108.7
H32A C32 H32B 107.6
B2 O8 C37 109.4(8)
C25 C24 C23 121.5(8)
C25 C24 H24A 119.3
C23 C24 H24A 119.3
C34 C35 H35A 109.5
C34 C35 H35B 109.5
H35A C35 H35B 109.5
C34 C35 H35C 109.5
H35A C35 H35C 109.5
H35B C35 H35C 109.5
O3 B1 O4 110.5(8)
O3 B1 C10 125.9(8)
O4 B1 C10 123.6(8)
B2 O7 C38 110.2(8)
B1 O4 C16 110.3(9)
C12 C11 S2 112.4(6)
C12 C11 H11A 109.1
S2 C11 H11A 109.1
C12 C11 H11B 109.1
S2 C11 H11B 109.1
H11A C11 H11B 107.8
C34 C36 H36A 109.5
C34 C36 H36B 109.5
H36A C36 H36B 109.5
C34 C36 H36C 109.5
H36A C36 H36C 109.5
H36B C36 H36C 109.5
C12 C13 C14 111.6(8)
C12 C13 C15 110.7(7)
C14 C13 C15 112.3(9)
C12 C13 H13A 107.4
C14 C13 H13A 107.4
C15 C13 H13A 107.4
C6 C7 C2 122.4(9)
C6 C7 H7A 118.8
C2 C7 H7A 118.8
C7 C2 C3 117.9(8)
C7 C2 C1 121.4(10)
C3 C2 C1 120.7(11)
C13 C14 H14A 109.5
C13 C14 H14B 109.5
H14A C14 H14B 109.5
C13 C14 H14C 109.5
H14A C14 H14C 109.5
H14B C14 H14C 109.5
O8 B2 O7 109.0(8)
O8 B2 C31 126.5(8)
O7 B2 C31 124.5(8)
C23 C22 H22A 109.5
C23 C22 H22B 109.5
H22A C22 H22B 109.5
C23 C22 H22C 109.5
H22A C22 H22C 109.5
H22B C22 H22C 109.5
C38 C37 O8 105.5(9)
C38 C37 C41 121.6(16)
O8 C37 C41 107.5(11)
C38 C37 C42 110.9(15)
O8 C37 C42 103.2(12)
C41 C37 C42 106.6(18)
C18 C17 O3 112.7(11)
C18 C17 C16 127.3(15)
O3 C17 C16 104.4(8)
C18 C17 C19 100.3(16)
O3 C17 C19 104.2(11)
C16 C17 C19 105.4(13)
C13 C15 H15A 109.5
C13 C15 H15B 109.5
H15A C15 H15B 109.5
C13 C15 H15C 109.5
H15A C15 H15C 109.5
H15B C15 H15C 109.5
C37 C41 H41A 109.5
C37 C41 H41B 109.5
H41A C41 H41B 109.5
C37 C41 H41C 109.5
H41A C41 H41C 109.5
H41B C41 H41C 109.5
C16 C21 H21A 109.5
C16 C21 H21B 109.5
H21A C21 H21B 109.5
C16 C21 H21C 109.5
H21A C21 H21C 109.5
H21B C21 H21C 109.5
C2 C1 H1A 109.5
C2 C1 H1B 109.5
H1A C1 H1B 109.5
C2 C1 H1C 109.5
H1A C1 H1C 109.5
H1B C1 H1C 109.5
C16 C20 H20A 109.5
C16 C20 H20B 109.5
H20A C20 H20B 109.5
C16 C20 H20C 109.5
H20A C20 H20C 109.5
H20B C20 H20C 109.5
C37 C42 H42A 109.5
C37 C42 H42B 109.5
H42A C42 H42B 109.5
C37 C42 H42C 109.5
H42A C42 H42C 109.5
H42B C42 H42C 109.5
C20 C16 O4 108.6(15)
C20 C16 C17 121.3(17)
O4 C16 C17 103.8(10)
C20 C16 C21 122(2)
O4 C16 C21 102.5(15)
C17 C16 C21 96.2(17)
C17 C19 H19A 109.5
C17 C19 H19B 109.5
H19A C19 H19B 109.5
C17 C19 H19C 109.5
H19A C19 H19C 109.5
H19B C19 H19C 109.5
C17 C18 H18A 109.5
C17 C18 H18B 109.5
H18A C18 H18B 109.5
C17 C18 H18C 109.5
H18A C18 H18C 109.5
H18B C18 H18C 109.5
O7 C38 C39 110.1(16)
O7 C38 C37 105.5(9)
C39 C38 C37 122.0(19)
O7 C38 C40 106.4(19)
C39 C38 C40 99(2)
C37 C38 C40 113.3(19)
C38 C40 H40A 109.5
C38 C40 H40B 109.5
H40A C40 H40B 109.5
C38 C40 H40C 109.5
H40A C40 H40C 109.5
H40B C40 H40C 109.5
C38 C39 H39A 109.5
C38 C39 H39B 109.5
H39A C39 H39B 109.5
C38 C39 H39C 109.5
H39A C39 H39C 109.5
H39B C39 H39C 109.5

loop_
_geom_bond_atom_site_label_1
_geom_bond_atom_site_label_2
_geom_bond_distance
S1 O2 1.429(6)
S1 O1 1.455(5)
S1 N1 1.616(6)
S1 C5 1.751(7)
S3 O5 1.419(6)
S3 O6 1.420(5)
S3 N2 1.605(5)
S3 C26 1.756(7)
S2 C9 1.814(8)
S2 C11 1.817(9)
S4 C32 1.790(9)
S4 C30 1.811(7)
N2 C29 1.472(9)
N2 C33 1.474(8)
N1 C8 1.469(9)
N1 C12 1.477(9)
C5 C4 1.376(10)
C5 C6 1.381(10)
C12 C13 1.516(11)
C12 C11 1.525(10)
C12 H12A 0.9800
C33 C34 1.531(10)
C33 C32 1.533(10)
C33 H33A 0.9800
C29 C30 1.516(11)
C29 H29A 0.9700
C29 H29B 0.9700
C26 C25 1.370(10)
C26 C27 1.392(9)
C8 C9 1.484(10)
C8 H8A 0.9700
C8 H8B 0.9700
C27 C28 1.383(11)
C27 H27A 0.9300
C34 C36 1.475(11)
C34 C35 1.533(11)
C34 H34A 0.9800
C28 C23 1.355(12)
C28 H28A 0.9300
C30 C31 1.550(12)
C30 H30A 0.9800
O3 B1 1.329(11)
O3 C17 1.454(12)
C25 C24 1.378(13)
C25 H25A 0.9300
C9 C10 1.534(12)
C9 H9A 0.9800
C3 C2 1.378(13)
C3 C4 1.386(11)
C3 H3A 0.9300
C4 H4A 0.9300
C10 B1 1.535(13)
C10 H10A 0.9700
C10 H10B 0.9700
C31 B2 1.511(12)
C31 H31A 0.9700
C31 H31B 0.9700
C23 C24 1.385(14)
C23 C22 1.528(14)
C6 C7 1.357(13)
C6 H6A 0.9300
C32 H32A 0.9700
C32 H32B 0.9700
O8 B2 1.334(12)
O8 C37 1.435(11)
C24 H24A 0.9300
C35 H35A 0.9600
C35 H35B 0.9600
C35 H35C 0.9600
B1 O4 1.347(12)
O7 B2 1.364(12)
O7 C38 1.400(14)
O4 C16 1.442(13)
C11 H11A 0.9700
C11 H11B 0.9700
C36 H36A 0.9600
C36 H36B 0.9600
C36 H36C 0.9600
C13 C14 1.528(13)
C13 C15 1.540(13)
C13 H13A 0.9800
C7 C2 1.367(14)
C7 H7A 0.9300
C2 C1 1.536(14)
C14 H14A 0.9600
C14 H14B 0.9600
C14 H14C 0.9600
C22 H22A 0.9600
C22 H22B 0.9600
C22 H22C 0.9600
C37 C38 1.433(17)
C37 C41 1.465(19)
C37 C42 1.61(3)
C17 C18 1.417(18)
C17 C16 1.477(19)
C17 C19 1.63(2)
C15 H15A 0.9600
C15 H15B 0.9600
C15 H15C 0.9600
C41 H41A 0.9600
C41 H41B 0.9600
C41 H41C 0.9600
C21 C16 1.71(3)
C21 H21A 0.9600
C21 H21B 0.9600
C21 H21C 0.9600
C1 H1A 0.9600
C1 H1B 0.9600
C1 H1C 0.9600
C20 C16 1.41(2)
C20 H20A 0.9600
C20 H20B 0.9600
C20 H20C 0.9600
C42 H42A 0.9600
C42 H42B 0.9600
C42 H42C 0.9600
C19 H19A 0.9600
C19 H19B 0.9600
C19 H19C 0.9600
C18 H18A 0.9600
C18 H18B 0.9600
C18 H18C 0.9600
C38 C39 1.43(3)
C38 C40 1.44(3)
C40 H40A 0.9600
C40 H40B 0.9600
C40 H40C 0.9600
C39 H39A 0.9600
C39 H39B 0.9600
C39 H39C 0.9600

loop_
_geom_torsion_atom_site_label_1
_geom_torsion_atom_site_label_2
_geom_torsion_atom_site_label_3
_geom_torsion_atom_site_label_4
_geom_torsion
O5 S3 N2 C29 168.0(5)
O6 S3 N2 C29 38.4(6)
C26 S3 N2 C29 -77.5(6)
O5 S3 N2 C33 -15.7(6)
O6 S3 N2 C33 -145.4(5)
C26 S3 N2 C33 98.7(6)
O2 S1 N1 C8 169.8(5)
O1 S1 N1 C8 40.6(6)
C5 S1 N1 C8 -74.5(6)
O2 S1 N1 C12 -16.9(6)
O1 S1 N1 C12 -146.1(5)
C5 S1 N1 C12 98.8(5)
O2 S1 C5 C4 37.6(6)
O1 S1 C5 C4 166.0(6)
N1 S1 C5 C4 -77.8(6)
O2 S1 C5 C6 -140.2(6)
O1 S1 C5 C6 -11.8(7)
N1 S1 C5 C6 104.4(6)
C8 N1 C12 C13 -73.6(8)
S1 N1 C12 C13 113.1(7)
C8 N1 C12 C11 57.1(8)
S1 N1 C12 C11 -116.2(6)
C29 N2 C33 C34 -72.7(8)
S3 N2 C33 C34 111.0(6)
C29 N2 C33 C32 54.6(8)
S3 N2 C33 C32 -121.7(6)
C33 N2 C29 C30 -59.8(8)
S3 N2 C29 C30 116.6(6)
O5 S3 C26 C25 -138.8(6)
O6 S3 C26 C25 -11.0(7)
N2 S3 C26 C25 105.9(6)
O5 S3 C26 C27 39.2(6)
O6 S3 C26 C27 166.9(5)
N2 S3 C26 C27 -76.2(6)
C12 N1 C8 C9 -58.7(8)
S1 N1 C8 C9 114.8(6)
C25 C26 C27 C28 2.7(10)
S3 C26 C27 C28 -175.2(6)
N2 C33 C34 C36 -171.3(7)
C32 C33 C34 C36 63.1(9)
N2 C33 C34 C35 -48.9(8)
C32 C33 C34 C35 -174.5(7)
C26 C27 C28 C23 0.1(12)
N2 C29 C30 C31 -178.1(6)
N2 C29 C30 S4 61.6(7)
C32 S4 C30 C29 -56.8(6)
C32 S4 C30 C31 -178.8(7)
C27 C26 C25 C24 -3.1(12)
S3 C26 C25 C24 174.8(7)
N1 C8 C9 C10 179.7(6)
N1 C8 C9 S2 59.3(7)
C11 S2 C9 C8 -56.2(6)
C11 S2 C9 C10 -178.9(6)
C6 C5 C4 C3 2.0(11)
S1 C5 C4 C3 -175.9(6)
C2 C3 C4 C5 0.9(12)
C8 C9 C10 B1 72.7(9)
S2 C9 C10 B1 -165.1(7)
C29 C30 C31 B2 70.4(10)
S4 C30 C31 B2 -168.9(8)
C27 C28 C23 C24 -2.4(14)
C27 C28 C23 C22 178.2(9)
C4 C5 C6 C7 -3.2(12)
S1 C5 C6 C7 174.6(7)
N2 C33 C32 S4 -56.5(7)
C34 C33 C32 S4 70.5(8)
C30 S4 C32 C33 56.5(7)
C26 C25 C24 C23 0.8(15)
C28 C23 C24 C25 1.9(15)
C22 C23 C24 C25 -178.6(9)
C17 O3 B1 O4 -2.5(14)
C17 O3 B1 C10 178.2(10)
C9 C10 B1 O3 -10.6(14)
C9 C10 B1 O4 170.2(9)
O3 B1 O4 C16 -4.9(14)
C10 B1 O4 C16 174.4(11)
N1 C12 C11 S2 -59.5(7)
C13 C12 C11 S2 69.9(8)
C9 S2 C11 C12 57.8(6)
N1 C12 C13 C14 -176.0(8)
C11 C12 C13 C14 56.6(11)
N1 C12 C13 C15 -50.3(10)
C11 C12 C13 C15 -177.6(8)
C5 C6 C7 C2 1.7(15)
C6 C7 C2 C3 1.1(15)
C6 C7 C2 C1 -177.2(10)
C4 C3 C2 C7 -2.4(13)
C4 C3 C2 C1 176.0(8)
C37 O8 B2 O7 -1.6(14)
C37 O8 B2 C31 177.2(13)
C38 O7 B2 O8 -2.9(15)
C38 O7 B2 C31 178.2(12)
C30 C31 B2 O8 -3.2(16)
C30 C31 B2 O7 175.5(10)
B2 O8 C37 C38 5.3(16)
B2 O8 C37 C41 136.4(17)
B2 O8 C37 C42 -111.2(14)
B1 O3 C17 C18 150.3(16)
B1 O3 C17 C16 8.6(15)
B1 O3 C17 C19 -101.8(14)
B1 O4 C16 C20 140.3(19)
B1 O4 C16 C17 9.9(16)
B1 O4 C16 C21 -89.7(18)
C18 C17 C16 C20 93(3)
O3 C17 C16 C20 -133(2)
C19 C17 C16 C20 -24(2)
C18 C17 C16 O4 -144.9(16)
O3 C17 C16 O4 -10.7(15)
C19 C17 C16 O4 98.7(12)
C18 C17 C16 C21 -40(2)
O3 C17 C16 C21 93.8(15)
C19 C17 C16 C21 -156.7(15)
B2 O7 C38 C39 140(2)
B2 O7 C38 C37 6.1(17)
B2 O7 C38 C40 -115(2)
O8 C37 C38 O7 -6.7(17)
C41 C37 C38 O7 -129.2(17)
C42 C37 C38 O7 104.4(13)
O8 C37 C38 C39 -133(2)
C41 C37 C38 C39 104(3)
C42 C37 C38 C39 -22(3)
O8 C37 C38 C40 109(2)
C41 C37 C38 C40 -13(3)
C42 C37 C38 C40 -140(2)
